data_2209369
loop_
_publ_author_name
'Y\?ilmaz, I\,s\?il'
'Arslan, Burcu'
'Kazak, Canan'
'Sancak, Kemal'
'Er, Mustafa'

_publ_section_title
;Ethyl
 5-oxo-4-[(2-pyridylmethylene)amino]-3-(2-thienylmethyl)-4,5-dihydro-1<i>H</i>-1,2,4-triazole-1-acetate
 (TF--<i>S</i>-pyridine-3-ester)
;
_journal_coeditor_code AC2024
_journal_issue 7
_journal_name_full 'Acta Crystallographica Section E'
_journal_page_first o2778
_journal_page_last o2780
_journal_paper_doi 10.1107/S1600536806019325
_journal_volume 62
_journal_year 2006
_chemical_formula_iupac 'C17 H17 N5 O3 S'
_chemical_formula_moiety 'C17 H17 N5 O3 S'
_chemical_formula_sum 'C17 H17 N5 O3 S'
_chemical_formula_weight 371.42
_chemical_name_systematic
;
Ethyl 5-oxo-4-[(2-pyridylmethylene)amino]-3-(2-thieylmethyl)-4,5-dihydro-
1H-1,2,4-triazole-1-acetate
;
_space_group_IT_number 14
_symmetry_cell_setting monoclinic
_symmetry_space_group_name_Hall '-P 2ybc'
_symmetry_space_group_name_H-M 'P 1 21/c 1'
_atom_sites_solution_hydrogens geom
_atom_sites_solution_primary direct
_atom_sites_solution_secondary difmap
_cell_angle_alpha 90.00
_cell_angle_beta 90.66(3)
_cell_angle_gamma 90.00
_cell_formula_units_Z 4
_cell_length_a 4.7932(16)
_cell_length_b 11.326(3)
_cell_length_c 33.233(16)
_cell_measurement_reflns_used 1097
_cell_measurement_temperature 293(2)
_cell_measurement_theta_max 26.07
_cell_measurement_theta_min 1.90
_cell_volume 1804.0(12)
_computing_cell_refinement X-AREA
_computing_data_collection 'X-AREA (Stoe & Cie, 2002)'
_computing_data_reduction 'X-RED (Stoe & Cie, 2002)'
_computing_molecular_graphics 'ORTEP-3 (Farrugia, 1997)'
_computing_publication_material 'WinGX (Farrugia, 1999)'
_computing_structure_refinement 'SHELXL97 (Sheldrick, 1997)'
_computing_structure_solution 'SHELXS97 (Sheldrick, 1997)'
_diffrn_ambient_temperature 293(2)
_diffrn_detector_area_resol_mean 6.67
_diffrn_measured_fraction_theta_full 0.996
_diffrn_measured_fraction_theta_max 0.996
_diffrn_measurement_device_type 'Stoe IPDS-2'
_diffrn_measurement_method 'rotation method'
_diffrn_radiation_monochromator 'plane graphite'
_diffrn_radiation_source 'fine-focus sealed tube'
_diffrn_radiation_type MoK\a
_diffrn_radiation_wavelength 0.71073
_diffrn_reflns_av_R_equivalents 0.1661
_diffrn_reflns_av_sigmaI/netI 0.0963
_diffrn_reflns_limit_h_max 5
_diffrn_reflns_limit_h_min -5
_diffrn_reflns_limit_k_max 13
_diffrn_reflns_limit_k_min -14
_diffrn_reflns_limit_l_max 40
_diffrn_reflns_limit_l_min -40
_diffrn_reflns_number 24512
_diffrn_reflns_theta_full 26.07
_diffrn_reflns_theta_max 26.07
_diffrn_reflns_theta_min 1.23
_diffrn_standards_decay_% 0
_diffrn_standards_interval_count 0
_diffrn_standards_number 0
_exptl_absorpt_coefficient_mu 0.207
_exptl_absorpt_correction_T_max 0.9927
_exptl_absorpt_correction_T_min 0.9320
_exptl_absorpt_correction_type integration
_exptl_absorpt_process_details '(X-RED32; Stoe & Cie, 2002)'
_exptl_crystal_colour colourless
_exptl_crystal_density_diffrn 1.368
_exptl_crystal_density_method 'not measured'
_exptl_crystal_description prism
_exptl_crystal_F_000 776
_exptl_crystal_size_max 0.4
_exptl_crystal_size_mid 0.2
_exptl_crystal_size_min 0.03
_refine_diff_density_max 0.818
_refine_diff_density_min -0.498
_refine_ls_extinction_method none
_refine_ls_goodness_of_fit_ref 0.896
_refine_ls_hydrogen_treatment constr
_refine_ls_matrix_type full
_refine_ls_number_parameters 223
_refine_ls_number_reflns 3548
_refine_ls_number_restraints 9
_refine_ls_restrained_S_all 0.899
_refine_ls_R_factor_all 0.1671
_refine_ls_R_factor_gt 0.0880
_refine_ls_shift/su_max 0.013
_refine_ls_shift/su_mean 0.002
_refine_ls_structure_factor_coef Fsqd
_refine_ls_weighting_details 'calc w=1/[\s^2^(Fo^2^)+(0.1655P)^2^] where P=(Fo^2^+2Fc^2^)/3'
_refine_ls_weighting_scheme calc
_refine_ls_wR_factor_gt 0.2313
_refine_ls_wR_factor_ref 0.2748
_reflns_number_gt 1546
_reflns_number_total 3548
_reflns_threshold_expression I>2\s(I)
_cod_data_source_file ac2024.cif
_cod_data_source_block I
_cod_original_sg_symbol_H-M 'P 21/c'
_cod_database_code 2209369
_cod_database_fobs_code 2209369

loop_
_symmetry_equiv_pos_as_xyz
'x, y, z'
'-x, y+1/2, -z+1/2'
'-x, -y, -z'
'x, -y-1/2, z-1/2'

loop_
_atom_site_type_symbol
_atom_site_label
_atom_site_fract_x
_atom_site_fract_y
_atom_site_fract_z
_atom_site_U_iso_or_equiv
_atom_site_adp_type
_atom_site_calc_flag
_atom_site_refinement_flags
_atom_site_occupancy
C C1 0.4210(19) -0.1326(7) 0.5861(2) 0.1127(8) Uani d U 1
H H1 0.3216 -0.1999 0.5789 0.135 Uiso calc R 1
C C2 0.4076(16) -0.0357(7) 0.5666(2) 0.103(2) Uani d U 1
H H2 0.2868 -0.0272 0.5447 0.124 Uiso calc R 1
C C3 0.5889(11) 0.0627(5) 0.57980(16) 0.0654(9) Uani d U 1
H H3 0.6188 0.1351 0.5674 0.079 Uiso calc R 1
C C4 0.7124(11) 0.0162(5) 0.61832(16) 0.0654(9) Uani d U 1
C C5 0.9115(11) 0.0803(5) 0.64566(17) 0.0657(13) Uani d U 1
H H5A 0.8786 0.0561 0.6732 0.079 Uiso calc R 1
H H5B 1.1008 0.0581 0.6390 0.079 Uiso calc R 1
C C6 0.8841(10) 0.2112(5) 0.64282(14) 0.0570(12) Uani d . 1
C C7 0.7150(10) 0.3948(5) 0.65250(15) 0.0566(12) Uani d . 1
C C8 0.3895(11) 0.2971(5) 0.71516(15) 0.0623(13) Uani d . 1
H H8 0.4264 0.3775 0.7134 0.075 Uiso calc R 1
C C9 0.1905(10) 0.2550(4) 0.74512(13) 0.0532(11) Uani d U 1
C C10 0.1400(11) 0.1380(4) 0.75227(15) 0.0601(13) Uani d U 1
H H10 0.2331 0.0798 0.7380 0.072 Uiso calc R 1
C C11 -0.0523(12) 0.1082(5) 0.78124(16) 0.0681(15) Uani d . 1
H H11 -0.0852 0.0295 0.7876 0.082 Uiso calc R 1
C C12 -0.1935(12) 0.1964(5) 0.80039(15) 0.0635(13) Uani d . 1
H H12 -0.3288 0.1787 0.8193 0.076 Uiso calc R 1
C C13 -0.1332(13) 0.3093(5) 0.79142(17) 0.0752(16) Uani d U 1
H H13 -0.2284 0.3684 0.8050 0.090 Uiso calc R 1
C C14 1.0289(11) 0.4903(5) 0.60320(15) 0.0647(13) Uani d . 1
H H14A 1.2168 0.4745 0.5941 0.078 Uiso calc R 1
H H14B 1.0355 0.5594 0.6204 0.078 Uiso calc R 1
C C15 0.8444(11) 0.5153(5) 0.56751(15) 0.0585(12) Uani d . 1
C C16 0.7705(14) 0.6465(6) 0.51308(18) 0.0806(17) Uani d . 1
H H16A 0.5800 0.6645 0.5205 0.097 Uiso calc R 1
H H16B 0.7673 0.5826 0.4936 0.097 Uiso calc R 1
C C17 0.9058(18) 0.7521(7) 0.4957(2) 0.108(2) Uani d . 1
H H17A 0.8032 0.7773 0.4723 0.162 Uiso calc R 1
H H17B 1.0936 0.7330 0.4884 0.162 Uiso calc R 1
H H17C 0.9083 0.8145 0.5153 0.162 Uiso calc R 1
N N1 1.0298(9) 0.2773(4) 0.61951(13) 0.0639(11) Uani d . 1
N N2 0.9300(9) 0.3908(4) 0.62592(12) 0.0626(11) Uani d . 1
N N3 0.6954(8) 0.2769(3) 0.66398(11) 0.0519(10) Uani d . 1
N N4 0.5138(9) 0.2262(3) 0.69137(11) 0.0556(10) Uani d . 1
N N5 0.0577(10) 0.3422(4) 0.76384(14) 0.0726(13) Uani d U 1
O O1 0.5800(8) 0.4808(3) 0.66196(10) 0.0637(10) Uani d . 1
O O2 0.6469(9) 0.4583(4) 0.55792(11) 0.0807(12) Uani d . 1
O O3 0.9339(7) 0.6120(3) 0.54886(10) 0.0654(10) Uani d . 1
S S1 0.6316(5) -0.12615(18) 0.62533(7) 0.1127(8) Uani d U 1

loop_
_atom_site_aniso_label
_atom_site_aniso_U_11
_atom_site_aniso_U_22
_atom_site_aniso_U_33
_atom_site_aniso_U_12
_atom_site_aniso_U_13
_atom_site_aniso_U_23
C1 0.1321(18) 0.0983(12) 0.1080(14) -0.0173(11) 0.0138(12) -0.0014(10)
C2 0.106(5) 0.103(4) 0.099(5) -0.016(4) -0.023(4) -0.008(3)
C3 0.052(2) 0.0771(15) 0.067(2) 0.0169(16) -0.0061(16) -0.0153(16)
C4 0.052(2) 0.0771(15) 0.067(2) 0.0169(16) -0.0061(16) -0.0153(16)
C5 0.061(3) 0.070(3) 0.066(3) 0.013(2) -0.001(2) -0.007(2)
C6 0.048(3) 0.070(3) 0.053(3) 0.005(2) -0.001(2) -0.003(2)
C7 0.053(3) 0.061(3) 0.055(3) 0.000(2) -0.003(2) -0.001(2)
C8 0.068(3) 0.055(3) 0.064(3) -0.003(2) 0.004(3) 0.008(2)
C9 0.054(3) 0.055(2) 0.050(3) -0.001(2) 0.004(2) 0.0014(19)
C10 0.071(3) 0.050(2) 0.059(3) 0.003(2) 0.002(3) -0.002(2)
C11 0.083(4) 0.051(3) 0.070(3) -0.009(3) -0.008(3) 0.014(3)
C12 0.069(3) 0.068(3) 0.054(3) -0.014(3) 0.008(2) 0.006(2)
C13 0.089(4) 0.068(4) 0.069(3) -0.007(3) 0.022(3) -0.005(3)
C14 0.058(3) 0.077(3) 0.059(3) -0.010(3) 0.000(3) 0.007(3)
C15 0.049(3) 0.074(3) 0.053(3) -0.001(3) 0.006(2) -0.009(3)
C16 0.082(4) 0.092(4) 0.067(3) 0.018(3) -0.016(3) 0.007(3)
C17 0.122(6) 0.113(6) 0.088(5) 0.012(5) -0.007(4) 0.024(4)
N1 0.057(3) 0.073(3) 0.061(3) 0.009(2) 0.004(2) 0.003(2)
N2 0.055(3) 0.075(3) 0.057(2) -0.004(2) 0.008(2) 0.008(2)
N3 0.052(2) 0.057(2) 0.047(2) 0.0033(18) 0.0036(18) 0.0023(17)
N4 0.057(2) 0.061(2) 0.049(2) 0.002(2) 0.0009(19) -0.0011(19)
N5 0.088(3) 0.051(2) 0.080(3) -0.002(2) 0.028(2) 0.001(2)
O1 0.073(2) 0.057(2) 0.061(2) 0.0017(18) 0.0078(18) 0.0034(16)
O2 0.065(3) 0.109(3) 0.068(2) -0.023(2) -0.0087(19) 0.002(2)
O3 0.066(2) 0.074(2) 0.0558(19) -0.0017(18) -0.0090(17) 0.0050(17)
S1 0.1321(18) 0.0983(12) 0.1080(14) -0.0173(11) 0.0138(12) -0.0014(10)

loop_
_atom_type_symbol
_atom_type_description
_atom_type_scat_dispersion_real
_atom_type_scat_dispersion_imag
_atom_type_scat_source
C C 0.0033 0.0016 'International Tables Vol C Tables 4.2.6.8 and 6.1.1.4'
H H 0.0000 0.0000 'International Tables Vol C Tables 4.2.6.8 and 6.1.1.4'
N N 0.0061 0.0033 'International Tables Vol C Tables 4.2.6.8 and 6.1.1.4'
O O 0.0106 0.0060 'International Tables Vol C Tables 4.2.6.8 and 6.1.1.4'
S S 0.1246 0.1234 'International Tables Vol C Tables 4.2.6.8 and 6.1.1.4'

loop_
_geom_angle_atom_site_label_1
_geom_angle_atom_site_label_2
_geom_angle_atom_site_label_3
_geom_angle
C2 C1 S1 113.1(7)
C2 C1 H1 123.5
S1 C1 H1 123.5
C1 C2 C3 118.2(7)
C1 C2 H2 120.9
C3 C2 H2 120.9
C2 C3 C4 102.3(5)
C2 C3 H3 128.8
C4 C3 H3 128.8
C5 C4 C3 126.2(5)
C5 C4 S1 121.9(4)
C3 C4 S1 111.5(4)
C6 C5 C4 112.9(4)
C6 C5 H5A 109.0
C4 C5 H5A 109.0
C6 C5 H5B 109.0
C4 C5 H5B 109.0
H5A C5 H5B 107.8
N1 C6 N3 111.0(4)
N1 C6 C5 124.6(4)
N3 C6 C5 124.4(5)
O1 C7 N2 127.1(5)
O1 C7 N3 131.4(5)
N2 C7 N3 101.5(4)
N4 C8 C9 121.8(5)
N4 C8 H8 119.1
C9 C8 H8 119.1
N5 C9 C10 123.4(5)
N5 C9 C8 113.2(4)
C10 C9 C8 123.4(5)
C9 C10 C11 118.6(5)
C9 C10 H10 120.7
C11 C10 H10 120.7
C12 C11 C10 118.9(5)
C12 C11 H11 120.6
C10 C11 H11 120.6
C13 C12 C11 118.9(5)
C13 C12 H12 120.6
C11 C12 H12 120.6
C12 C13 N5 124.1(5)
C12 C13 H13 118.0
N5 C13 H13 118.0
N2 C14 C15 111.6(4)
N2 C14 H14A 109.3
C15 C14 H14A 109.3
N2 C14 H14B 109.3
C15 C14 H14B 109.3
H14A C14 H14B 108.0
O2 C15 O3 125.6(5)
O2 C15 C14 124.9(5)
O3 C15 C14 109.5(4)
O3 C16 C17 107.3(5)
O3 C16 H16A 110.2
C17 C16 H16A 110.2
O3 C16 H16B 110.2
C17 C16 H16B 110.2
H16A C16 H16B 108.5
C16 C17 H17A 109.5
C16 C17 H17B 109.5
H17A C17 H17B 109.5
C16 C17 H17C 109.5
H17A C17 H17C 109.5
H17B C17 H17C 109.5
C6 N1 N2 104.8(4)
C7 N2 N1 113.2(4)
C7 N2 C14 124.6(5)
N1 N2 C14 121.9(4)
C6 N3 N4 122.2(4)
C6 N3 C7 109.4(4)
N4 N3 C7 128.3(4)
C8 N4 N3 116.4(4)
C9 N5 C13 116.2(4)
C15 O3 C16 115.1(4)
C1 S1 C4 94.2(4)

loop_
_geom_bond_atom_site_label_1
_geom_bond_atom_site_label_2
_geom_bond_distance
_geom_bond_publ_flag
C1 C2 1.275(10) ?
C1 S1 1.640(9) ?
C1 H1 0.9300 ?
C2 C3 1.476(9) ?
C2 H2 0.9300 ?
C3 C4 1.500(8) ?
C3 H3 0.9300 ?
C4 C5 1.498(7) ?
C4 S1 1.675(6) ?
C5 C6 1.490(7) yes
C5 H5A 0.9700 ?
C5 H5B 0.9700 ?
C6 N1 1.289(6) ?
C6 N3 1.372(6) ?
C7 O1 1.213(6) yes
C7 N2 1.366(6) ?
C7 N3 1.392(6) ?
C8 N4 1.279(6) ?
C8 C9 1.466(7) ?
C8 H8 0.9300 ?
C9 N5 1.333(6) ?
C9 C10 1.368(7) ?
C10 C11 1.382(7) ?
C10 H10 0.9300 ?
C11 C12 1.368(8) ?
C11 H11 0.9300 ?
C12 C13 1.345(7) ?
C12 H12 0.9300 ?
C13 N5 1.355(7) yes
C13 H13 0.9300 ?
C14 N2 1.440(6) ?
C14 C15 1.498(7) ?
C14 H14A 0.9700 ?
C14 H14B 0.9700 ?
C15 O2 1.187(6) ?
C15 O3 1.332(6) ?
C16 O3 1.469(6) ?
C16 C17 1.481(9) ?
C16 H16A 0.9700 ?
C16 H16B 0.9700 ?
C17 H17A 0.9600 ?
C17 H17B 0.9600 ?
C17 H17C 0.9600 ?
N1 N2 1.389(6) ?
N3 N4 1.390(5) yes

loop_
_geom_hbond_atom_site_label_D
_geom_hbond_atom_site_label_H
_geom_hbond_atom_site_label_A
_geom_hbond_site_symmetry_A
_geom_hbond_distance_DH
_geom_hbond_distance_HA
_geom_hbond_distance_DA
_geom_hbond_angle_DHA
C14 H14A O2 1_655 0.97 2.41 3.358(7) 166.8
C5 H5B Cg1 1_655 0.97 2.86 3.782(7) 159

loop_
_geom_torsion_atom_site_label_1
_geom_torsion_atom_site_label_2
_geom_torsion_atom_site_label_3
_geom_torsion_atom_site_label_4
_geom_torsion
S1 C1 C2 C3 3.7(10)
C1 C2 C3 C4 -7.6(9)
C2 C3 C4 C5 -178.8(5)
C2 C3 C4 S1 8.1(5)
C3 C4 C5 C6 26.5(7)
S1 C4 C5 C6 -161.1(4)
C4 C5 C6 N1 -93.2(6)
C4 C5 C6 N3 85.1(6)
N4 C8 C9 N5 -172.5(5)
N4 C8 C9 C10 5.6(8)
N5 C9 C10 C11 -2.0(8)
C8 C9 C10 C11 -180.0(5)
C9 C10 C11 C12 2.8(8)
C10 C11 C12 C13 -2.3(8)
C11 C12 C13 N5 1.1(9)
N2 C14 C15 O2 -2.6(7)
N2 C14 C15 O3 176.3(4)
N3 C6 N1 N2 -0.1(5)
C5 C6 N1 N2 178.4(4)
O1 C7 N2 N1 -175.9(5)
N3 C7 N2 N1 2.9(5)
O1 C7 N2 C14 -2.0(8)
N3 C7 N2 C14 176.8(4)
C6 N1 N2 C7 -1.9(6)
C6 N1 N2 C14 -175.9(4)
C15 C14 N2 C7 -79.0(6)
C15 C14 N2 N1 94.4(6)
N1 C6 N3 N4 -179.7(4)
C5 C6 N3 N4 1.8(7)
N1 C6 N3 C7 1.9(5)
C5 C6 N3 C7 -176.6(5)
O1 C7 N3 C6 175.9(5)
N2 C7 N3 C6 -2.8(5)
O1 C7 N3 N4 -2.4(8)
N2 C7 N3 N4 179.0(4)
C9 C8 N4 N3 179.3(4)
C6 N3 N4 C8 166.0(5)
C7 N3 N4 C8 -16.0(7)
C10 C9 N5 C13 0.7(8)
C8 C9 N5 C13 178.8(5)
C12 C13 N5 C9 -0.2(9)
O2 C15 O3 C16 -1.2(7)
C14 C15 O3 C16 179.9(4)
C17 C16 O3 C15 -178.0(5)
C2 C1 S1 C4 1.6(7)
C5 C4 S1 C1 -179.5(5)
C3 C4 S1 C1 -6.1(5)

loop_
_cod_related_entry_id
_cod_related_entry_database
_cod_related_entry_code
1 ChemSpider 21179192
